data_4037812
loop_
_publ_author_name
'Xu, Xingyu'
'Huang, Shiqing'
'Zhang, Zengyu'
'Cao, Lei'
'Yan, Xiaoyu'

_publ_section_title
;
 Halogen-bonding-induced diverse aggregation of
 4,5-diiodo-1,2,3-triazolium salts with different anions
;
_journal_name_full 'Beilstein Journal of Organic Chemistry'
_journal_page_first 78
_journal_page_last 87
_journal_paper_doi 10.3762/bjoc.16.10
_journal_volume 16
_journal_year 2020
_chemical_formula_moiety '2(C20 H22 I2 N3), 2.67(I3)'
_chemical_formula_sum 'C40 H44 I12 N6'
_chemical_formula_weight 2131.61
_space_group_crystal_system monoclinic
_space_group_IT_number 14
_space_group_name_Hall '-P 2ybc'
_space_group_name_H-M_alt 'P 1 21/c 1'
_atom_sites_solution_hydrogens geom
_atom_sites_solution_primary dual
_audit_creation_date 2019-04-27
_audit_creation_method
;
Olex2 1.2
(compiled 2018.05.29 svn.r3508 for OlexSys, GUI svn.r5506)
;
_cell_angle_alpha 90
_cell_angle_beta 107.753(15)
_cell_angle_gamma 90
_cell_formula_units_Z 4
_cell_length_a 16.791(6)
_cell_length_b 28.467(11)
_cell_length_c 12.617(5)
_cell_measurement_reflns_used 9613
_cell_measurement_temperature 150(2)
_cell_measurement_theta_max 27.538
_cell_measurement_theta_min 2.501
_cell_volume 5744(4)
_computing_cell_refinement 'SAINT V8.38A (?, 2016)'
_computing_data_reduction 'SAINT V8.38A (?, 2016)'
_computing_molecular_graphics 'Olex2 (Dolomanov et al., 2009)'
_computing_publication_material 'Olex2 (Dolomanov et al., 2009)'
_computing_structure_refinement 'XL (Sheldrick, 2008)'
_computing_structure_solution 'XT (Sheldrick, 2015)'
_diffrn_ambient_temperature 150.0
_diffrn_measured_fraction_theta_full 0.997
_diffrn_measured_fraction_theta_max 0.990
_diffrn_measurement_device_type 'Bruker APEX-II CCD'
_diffrn_measurement_method '\f and \w scans'
_diffrn_radiation_type MoK\a
_diffrn_radiation_wavelength 0.71073
_diffrn_reflns_av_R_equivalents 0.0547
_diffrn_reflns_av_unetI/netI 0.0322
_diffrn_reflns_Laue_measured_fraction_full 0.997
_diffrn_reflns_Laue_measured_fraction_max 0.990
_diffrn_reflns_limit_h_max 21
_diffrn_reflns_limit_h_min -21
_diffrn_reflns_limit_k_max 36
_diffrn_reflns_limit_k_min -36
_diffrn_reflns_limit_l_max 16
_diffrn_reflns_limit_l_min -16
_diffrn_reflns_number 95836
_diffrn_reflns_point_group_measured_fraction_full 0.997
_diffrn_reflns_point_group_measured_fraction_max 0.990
_diffrn_reflns_theta_full 25.242
_diffrn_reflns_theta_max 27.542
_diffrn_reflns_theta_min 2.218
_diffrn_standards_number 0
_exptl_absorpt_coefficient_mu 6.502
_exptl_absorpt_correction_T_max 0.7456
_exptl_absorpt_correction_T_min 0.2741
_exptl_absorpt_correction_type multi-scan
_exptl_absorpt_process_details
'SADABS-2016/2 (Bruker,2016/2) was used for absorption correction. wR2(int) was 0.1280 before and 0.0668 after correction. The Ratio of minimum to maximum transmission is 0.3676. The \l/2 correction factor is Not present.'
_exptl_crystal_colour 'clear dark brown'
_exptl_crystal_colour_lustre clear
_exptl_crystal_colour_modifier dark
_exptl_crystal_colour_primary brown
_exptl_crystal_density_diffrn 2.465
_exptl_crystal_description block
_exptl_crystal_F_000 3848
_exptl_crystal_size_max 0.45
_exptl_crystal_size_mid 0.39
_exptl_crystal_size_min 0.35
_refine_diff_density_max 2.144
_refine_diff_density_min -2.360
_refine_diff_density_rms 0.150
_refine_ls_extinction_method none
_refine_ls_goodness_of_fit_ref 1.088
_refine_ls_hydrogen_treatment constr
_refine_ls_matrix_type full
_refine_ls_number_parameters 555
_refine_ls_number_reflns 13122
_refine_ls_number_restraints 0
_refine_ls_restrained_S_all 1.088
_refine_ls_R_factor_all 0.0394
_refine_ls_R_factor_gt 0.0310
_refine_ls_shift/su_max 0.002
_refine_ls_shift/su_mean 0.000
_refine_ls_structure_factor_coef Fsqd
_refine_ls_weighting_details 'w=1/[\s^2^(Fo^2^)+(0.0177P)^2^+21.8358P] where P=(Fo^2^+2Fc^2^)/3'
_refine_ls_weighting_scheme calc
_refine_ls_wR_factor_gt 0.0645
_refine_ls_wR_factor_ref 0.0673
_reflns_Friedel_coverage 0.000
_reflns_number_gt 11483
_reflns_number_total 13122
_reflns_threshold_expression 'I > 2\s(I)'
_cod_data_source_file mo_XXY18922_0m_a.cif
_cod_data_source_block mo_xxy18922_0m_a
_cod_depositor_comments 'Adding full bibliography for 4037807--4037815.cif.'
_cod_database_code 4037812
_shelx_shelxl_version_number 2016/6
_shelx_space_group_comment
;
The symmetry employed for this shelxl refinement is uniquely defined
by the following loop, which should always be used as a source of
symmetry information in preference to the above space-group names.
They are only intended as comments.
;
_shelx_estimated_absorpt_t_max 0.209
_shelx_estimated_absorpt_t_min 0.158
_olex2_refinement_description
;
1. Fixed Uiso
 At 1.2 times of:
  All C(H) groups
 At 1.5 times of:
  All C(H,H,H) groups
2. Others
 Sof(I10A)=1-FVAR(1)
 Sof(I10)=FVAR(1)
 Sof(I8A)=1-FVAR(2)
 Sof(I8)=FVAR(2)
3.a Aromatic/amide H refined with riding coordinates:
 C5(H5), C7(H7), C11(H11), C13(H13), C25(H25), C27(H27), C34(H34), C36(H36)
3.b Idealised Me refined as rotating group:
 C15(H15A,H15B,H15C), C16(H16A,H16B,H16C), C17(H17A,H17B,H17C), C18(H18A,H18B,
 H18C), C19(H19A,H19B,H19C), C20(H20A,H20B,H20C), C29(H29A,H29B,H29C), C30(H30A,
 H30B,H30C), C31(H31A,H31B,H31C), C38(H38A,H38B,H38C), C39(H39A,H39B,H39C),
 C40(H40A,H40B,H40C)
;
_olex2_submission_special_instructions 'No special instructions were received'

loop_
_space_group_symop_operation_xyz
'x, y, z'
'-x, y+1/2, -z+1/2'
'-x, -y, -z'
'x, -y-1/2, z-1/2'

loop_
_atom_site_label
_atom_site_type_symbol
_atom_site_fract_x
_atom_site_fract_y
_atom_site_fract_z
_atom_site_U_iso_or_equiv
_atom_site_adp_type
_atom_site_occupancy
_atom_site_site_symmetry_order
_atom_site_calc_flag
_atom_site_refinement_flags_posn
_atom_site_refinement_flags_occupancy
_atom_site_disorder_assembly
_atom_site_disorder_group
I1 I 0.61222(2) 0.29309(2) 1.00538(2) 0.02407(7) Uani 1 1 d . . . .
I2 I 0.62822(2) 0.41562(2) 0.86630(3) 0.03402(8) Uani 1 1 d . . . .
N1 N 0.4597(2) 0.30246(12) 0.7963(3) 0.0174(7) Uani 1 1 d . . . .
N2 N 0.4237(2) 0.32856(13) 0.7065(3) 0.0186(7) Uani 1 1 d . . . .
N3 N 0.4746(2) 0.36504(12) 0.7163(3) 0.0177(7) Uani 1 1 d . . . .
C0AA C 0.4541(3) 0.40030(15) 0.6286(3) 0.0188(8) Uani 1 1 d . . . .
C1 C 0.5331(3) 0.32134(16) 0.8611(3) 0.0192(8) Uani 1 1 d . . . .
C1AA C 0.4067(3) 0.43877(16) 0.6402(3) 0.0210(9) Uani 1 1 d . . . .
C2 C 0.5425(3) 0.36241(16) 0.8092(3) 0.0215(9) Uani 1 1 d . . . .
C5 C 0.3848(3) 0.47030(16) 0.5510(4) 0.0248(9) Uani 1 1 d . . . .
H5 H 0.351879 0.496989 0.554953 0.030 Uiso 1 1 calc R . . .
C6 C 0.4099(3) 0.46371(16) 0.4565(4) 0.0245(9) Uani 1 1 d . . . .
C7 C 0.4596(3) 0.42523(17) 0.4517(4) 0.0239(9) Uani 1 1 d . . . .
H7 H 0.479030 0.421588 0.388880 0.029 Uiso 1 1 calc R . . .
C8 C 0.4819(3) 0.39175(16) 0.5367(3) 0.0212(9) Uani 1 1 d . . . .
C9 C 0.4149(3) 0.26106(15) 0.8139(3) 0.0189(8) Uani 1 1 d . . . .
C10 C 0.3588(3) 0.26605(17) 0.8749(4) 0.0254(10) Uani 1 1 d . . . .
C11 C 0.3146(3) 0.2261(2) 0.8862(4) 0.0327(11) Uani 1 1 d . . . .
H11 H 0.275860 0.228151 0.927295 0.039 Uiso 1 1 calc R . . .
C12 C 0.3251(3) 0.18304(19) 0.8394(4) 0.0314(11) Uani 1 1 d . . . .
C13 C 0.3818(3) 0.17997(17) 0.7784(4) 0.0278(10) Uani 1 1 d . . . .
H13 H 0.388836 0.150966 0.745172 0.033 Uiso 1 1 calc R . . .
C14 C 0.4282(3) 0.21922(16) 0.7659(4) 0.0230(9) Uani 1 1 d . . . .
C15 C 0.3441(3) 0.3126(2) 0.9225(5) 0.0394(13) Uani 1 1 d . . . .
H15A H 0.397799 0.328292 0.956492 0.059 Uiso 1 1 calc GR . . .
H15B H 0.315939 0.307508 0.979169 0.059 Uiso 1 1 calc GR . . .
H15C H 0.308882 0.332428 0.862965 0.059 Uiso 1 1 calc GR . . .
C16 C 0.2764(3) 0.1402(2) 0.8540(5) 0.0423(14) Uani 1 1 d . . . .
H16A H 0.279326 0.116169 0.799606 0.063 Uiso 1 1 calc GR . . .
H16B H 0.217925 0.148830 0.842522 0.063 Uiso 1 1 calc GR . . .
H16C H 0.300502 0.127653 0.929424 0.063 Uiso 1 1 calc GR . . .
C17 C 0.4899(3) 0.21618(19) 0.7006(4) 0.0350(12) Uani 1 1 d . . . .
H17A H 0.474027 0.238509 0.638583 0.052 Uiso 1 1 calc GR . . .
H17B H 0.489770 0.184254 0.671527 0.052 Uiso 1 1 calc GR . . .
H17C H 0.546057 0.223824 0.749391 0.052 Uiso 1 1 calc GR . . .
C18 C 0.3804(3) 0.44681(17) 0.7424(4) 0.0286(10) Uani 1 1 d . . . .
H18A H 0.363128 0.416914 0.767063 0.043 Uiso 1 1 calc GR . . .
H18B H 0.333512 0.468948 0.725110 0.043 Uiso 1 1 calc GR . . .
H18C H 0.427471 0.459804 0.801711 0.043 Uiso 1 1 calc GR . . .
C19 C 0.3837(3) 0.49781(18) 0.3608(4) 0.0334(11) Uani 1 1 d . . . .
H19A H 0.433538 0.510680 0.346304 0.050 Uiso 1 1 calc GR . . .
H19B H 0.351454 0.523435 0.379597 0.050 Uiso 1 1 calc GR . . .
H19C H 0.349161 0.481506 0.294228 0.050 Uiso 1 1 calc GR . . .
C20 C 0.5328(3) 0.34887(18) 0.5293(4) 0.0298(11) Uani 1 1 d . . . .
H20A H 0.497942 0.320729 0.522188 0.045 Uiso 1 1 calc GR . . .
H20B H 0.580807 0.346508 0.596730 0.045 Uiso 1 1 calc GR . . .
H20C H 0.552676 0.351535 0.464123 0.045 Uiso 1 1 calc GR . . .
I3 I -0.12898(2) 0.21486(2) 0.49930(2) 0.01704(6) Uani 1 1 d . . . .
I4 I -0.16312(2) 0.09399(2) 0.65228(2) 0.02967(8) Uani 1 1 d . . . .
N4 N 0.0056(2) 0.13523(12) 0.7794(3) 0.0170(7) Uani 1 1 d . . . .
N5 N 0.0614(2) 0.16898(12) 0.7844(3) 0.0175(7) Uani 1 1 d . . . .
N6 N 0.0254(2) 0.19624(12) 0.6976(3) 0.0153(7) Uani 1 1 d . . . .
C3 C -0.0519(2) 0.18055(15) 0.6373(3) 0.0169(8) Uani 1 1 d . . . .
C4 C -0.0652(3) 0.14068(15) 0.6912(3) 0.0181(8) Uani 1 1 d . . . .
C23 C 0.0279(3) 0.09958(15) 0.8655(3) 0.0179(8) Uani 1 1 d . . . .
C24 C 0.0054(3) 0.10772(16) 0.9619(3) 0.0218(9) Uani 1 1 d . . . .
C25 C 0.0334(3) 0.07480(16) 1.0470(3) 0.0236(9) Uani 1 1 d . . . .
H25 H 0.018135 0.078341 1.113096 0.028 Uiso 1 1 calc R . . .
C26 C 0.0833(3) 0.03675(16) 1.0375(4) 0.0253(10) Uani 1 1 d . . . .
C27 C 0.1019(3) 0.03014(16) 0.9382(4) 0.0255(10) Uani 1 1 d . . . .
H27 H 0.134187 0.003652 0.930785 0.031 Uiso 1 1 calc R . . .
C28 C 0.0743(3) 0.06130(15) 0.8495(4) 0.0208(9) Uani 1 1 d . . . .
C29 C 0.0932(3) 0.05303(17) 0.7409(4) 0.0285(10) Uani 1 1 d . . . .
H29A H 0.041421 0.045175 0.682403 0.043 Uiso 1 1 calc GR . . .
H29B H 0.133025 0.027027 0.750086 0.043 Uiso 1 1 calc GR . . .
H29C H 0.117526 0.081557 0.720022 0.043 Uiso 1 1 calc GR . . .
C30 C 0.1183(3) 0.00352(18) 1.1336(4) 0.0339(12) Uani 1 1 d . . . .
H30A H 0.169966 0.016612 1.183960 0.051 Uiso 1 1 calc GR . . .
H30B H 0.130175 -0.026886 1.105260 0.051 Uiso 1 1 calc GR . . .
H30C H 0.077311 -0.000760 1.173941 0.051 Uiso 1 1 calc GR . . .
C31 C -0.0434(3) 0.15066(17) 0.9731(4) 0.0283(10) Uani 1 1 d . . . .
H31A H -0.053843 0.150158 1.045444 0.042 Uiso 1 1 calc GR . . .
H31B H -0.096900 0.150973 0.913492 0.042 Uiso 1 1 calc GR . . .
H31C H -0.011391 0.178856 0.967800 0.042 Uiso 1 1 calc GR . . .
C32 C 0.0712(2) 0.23703(15) 0.6803(3) 0.0158(8) Uani 1 1 d . . . .
C33 C 0.0607(3) 0.27831(15) 0.7314(3) 0.0190(8) Uani 1 1 d . . . .
C34 C 0.1075(3) 0.31721(17) 0.7182(4) 0.0271(10) Uani 1 1 d . . . .
H34 H 0.102373 0.346039 0.753427 0.033 Uiso 1 1 calc R . . .
C35 C 0.1621(3) 0.31428(18) 0.6535(4) 0.0294(11) Uani 1 1 d . . . .
C36 C 0.1709(3) 0.27129(18) 0.6058(4) 0.0299(11) Uani 1 1 d . . . .
H36 H 0.208981 0.269073 0.563685 0.036 Uiso 1 1 calc R . . .
C37 C 0.1264(3) 0.23149(17) 0.6173(3) 0.0229(9) Uani 1 1 d . . . .
C38 C 0.2105(3) 0.3573(2) 0.6373(6) 0.0459(15) Uani 1 1 d . . . .
H38A H 0.186660 0.369147 0.561269 0.069 Uiso 1 1 calc GR . . .
H38B H 0.269228 0.348885 0.649966 0.069 Uiso 1 1 calc GR . . .
H38C H 0.206792 0.381764 0.690376 0.069 Uiso 1 1 calc GR . . .
C39 C 0.1382(3) 0.18466(19) 0.5678(4) 0.0331(11) Uani 1 1 d . . . .
H39A H 0.173787 0.164474 0.626144 0.050 Uiso 1 1 calc GR . . .
H39B H 0.164874 0.189503 0.509519 0.050 Uiso 1 1 calc GR . . .
H39C H 0.083688 0.169610 0.535611 0.050 Uiso 1 1 calc GR . . .
C40 C 0.0013(3) 0.28120(17) 0.8002(4) 0.0266(10) Uani 1 1 d . . . .
H40A H -0.054241 0.270308 0.755781 0.040 Uiso 1 1 calc GR . . .
H40B H -0.002462 0.313820 0.823086 0.040 Uiso 1 1 calc GR . . .
H40C H 0.021965 0.261351 0.866391 0.040 Uiso 1 1 calc GR . . .
I5 I -0.24698(2) 0.27088(2) 0.26700(2) 0.03230(8) Uani 1 1 d . . . .
I6 I -0.23554(2) 0.17910(2) 0.15019(3) 0.03175(8) Uani 1 1 d . . . .
I7 I -0.23381(3) 0.09472(2) 0.03184(4) 0.05567(12) Uani 1 1 d . . . .
I8 I 0.7182(2) 0.51351(16) 1.0326(4) 0.0305(5) Uani 0.73(3) 1 d . P A 1
I9 I 0.89895(2) 0.55395(2) 1.07116(3) 0.03304(8) Uani 1 1 d . . . .
I10 I 1.0584(4) 0.5863(2) 1.1080(5) 0.0423(9) Uani 0.52(4) 1 d . P A 1
I11 I 0.53817(2) 0.56140(2) 0.89905(3) 0.03438(8) Uani 1 1 d . . . .
I12 I 0.38636(2) 0.59124(2) 0.76035(4) 0.04376(9) Uani 1 1 d . . . .
I10A I 1.0672(6) 0.5856(3) 1.1333(17) 0.0593(15) Uani 0.48(4) 1 d . P A 2
I8A I 0.7239(7) 0.5187(5) 1.0194(13) 0.0436(19) Uani 0.27(3) 1 d . P A 2

loop_
_atom_site_aniso_label
_atom_site_aniso_U_11
_atom_site_aniso_U_22
_atom_site_aniso_U_33
_atom_site_aniso_U_23
_atom_site_aniso_U_13
_atom_site_aniso_U_12
I1 0.01856(13) 0.03198(17) 0.01873(13) 0.01118(11) 0.00133(10) 0.00202(11)
I2 0.02988(17) 0.03180(18) 0.02756(16) 0.01116(13) -0.01032(13) -0.01301(13)
N1 0.0168(17) 0.0169(18) 0.0169(17) 0.0022(13) 0.0027(13) 0.0013(13)
N2 0.0163(17) 0.0208(19) 0.0166(17) 0.0035(14) 0.0018(13) 0.0023(14)
N3 0.0159(17) 0.0182(18) 0.0166(16) 0.0031(14) 0.0012(13) -0.0007(14)
C0AA 0.017(2) 0.018(2) 0.0156(19) 0.0040(16) -0.0035(15) -0.0020(16)
C1 0.017(2) 0.024(2) 0.0135(19) -0.0001(16) -0.0002(15) -0.0024(16)
C1AA 0.022(2) 0.022(2) 0.017(2) 0.0006(17) 0.0024(17) -0.0017(17)
C2 0.019(2) 0.024(2) 0.017(2) 0.0013(17) -0.0018(16) -0.0043(17)
C5 0.026(2) 0.019(2) 0.026(2) 0.0005(18) 0.0017(18) 0.0012(18)
C6 0.027(2) 0.022(2) 0.018(2) 0.0061(17) -0.0009(17) -0.0011(18)
C7 0.025(2) 0.028(2) 0.018(2) 0.0024(18) 0.0043(17) -0.0011(18)
C8 0.015(2) 0.025(2) 0.020(2) 0.0023(17) 0.0013(16) -0.0002(17)
C9 0.0163(19) 0.022(2) 0.018(2) 0.0039(16) 0.0047(16) -0.0006(16)
C10 0.023(2) 0.031(3) 0.022(2) 0.0031(19) 0.0074(18) 0.0009(19)
C11 0.024(2) 0.045(3) 0.033(3) 0.014(2) 0.015(2) 0.002(2)
C12 0.015(2) 0.039(3) 0.036(3) 0.017(2) 0.0003(19) -0.0023(19)
C13 0.023(2) 0.025(2) 0.032(2) 0.0068(19) 0.0032(19) 0.0013(18)
C14 0.021(2) 0.025(2) 0.023(2) 0.0034(18) 0.0071(17) 0.0007(18)
C15 0.038(3) 0.046(3) 0.042(3) -0.003(2) 0.025(2) 0.003(2)
C16 0.022(2) 0.036(3) 0.067(4) 0.021(3) 0.011(2) -0.003(2)
C17 0.039(3) 0.032(3) 0.042(3) -0.003(2) 0.025(2) 0.001(2)
C18 0.038(3) 0.023(2) 0.027(2) -0.0022(19) 0.013(2) 0.002(2)
C19 0.046(3) 0.027(3) 0.023(2) 0.009(2) 0.004(2) -0.001(2)
C20 0.030(2) 0.034(3) 0.026(2) 0.005(2) 0.010(2) 0.012(2)
I3 0.01587(12) 0.01929(13) 0.01379(12) 0.00471(10) 0.00130(9) 0.00194(10)
I4 0.02319(15) 0.02970(17) 0.02662(15) 0.01192(12) -0.00656(12) -0.01264(12)
N4 0.0164(17) 0.0150(18) 0.0156(16) 0.0045(13) -0.0007(13) -0.0018(13)
N5 0.0179(17) 0.0154(18) 0.0168(16) 0.0044(13) 0.0019(13) -0.0002(13)
N6 0.0134(16) 0.0142(17) 0.0163(16) 0.0025(13) 0.0016(13) -0.0009(13)
C3 0.0119(18) 0.022(2) 0.0147(19) 0.0012(16) 0.0007(15) -0.0002(15)
C4 0.017(2) 0.016(2) 0.018(2) 0.0033(16) 0.0004(16) 0.0000(16)
C23 0.017(2) 0.016(2) 0.018(2) 0.0062(16) 0.0011(16) -0.0044(16)
C24 0.022(2) 0.020(2) 0.018(2) 0.0016(17) -0.0011(17) -0.0028(17)
C25 0.030(2) 0.023(2) 0.0139(19) 0.0033(17) -0.0001(17) -0.0067(18)
C26 0.030(2) 0.018(2) 0.021(2) 0.0053(17) -0.0032(18) -0.0082(18)
C27 0.027(2) 0.018(2) 0.027(2) 0.0036(18) 0.0001(18) 0.0011(18)
C28 0.019(2) 0.017(2) 0.022(2) 0.0007(17) 0.0007(17) -0.0017(16)
C29 0.037(3) 0.024(3) 0.024(2) -0.0002(18) 0.008(2) 0.003(2)
C30 0.042(3) 0.028(3) 0.024(2) 0.009(2) -0.002(2) -0.003(2)
C31 0.033(3) 0.027(3) 0.024(2) 0.0025(19) 0.0069(19) 0.006(2)
C32 0.0123(18) 0.018(2) 0.0148(19) 0.0051(15) 0.0000(15) -0.0019(15)
C33 0.0156(19) 0.019(2) 0.019(2) 0.0022(16) -0.0004(16) 0.0001(16)
C34 0.021(2) 0.023(2) 0.029(2) 0.0031(19) -0.0042(18) 0.0002(18)
C35 0.015(2) 0.029(3) 0.040(3) 0.016(2) 0.0025(19) -0.0028(18)
C36 0.021(2) 0.035(3) 0.037(3) 0.015(2) 0.014(2) 0.002(2)
C37 0.022(2) 0.028(2) 0.018(2) 0.0057(17) 0.0049(17) 0.0018(18)
C38 0.021(2) 0.036(3) 0.076(4) 0.027(3) 0.008(3) -0.005(2)
C39 0.038(3) 0.035(3) 0.032(3) 0.001(2) 0.019(2) 0.007(2)
C40 0.028(2) 0.026(2) 0.027(2) -0.0051(19) 0.0087(19) 0.0008(19)
I5 0.03125(17) 0.03710(19) 0.02188(15) 0.00945(13) -0.00182(12) 0.00892(14)
I6 0.01962(14) 0.03109(18) 0.03728(17) 0.00665(13) -0.00212(12) -0.00507(12)
I7 0.0433(2) 0.0350(2) 0.0778(3) -0.0135(2) 0.0021(2) -0.00743(17)
I8 0.0281(6) 0.0251(7) 0.0334(8) -0.0011(6) 0.0019(4) -0.0007(6)
I9 0.0485(2) 0.02318(16) 0.02768(16) 0.00124(12) 0.01196(14) -0.00432(14)
I10 0.0415(13) 0.0305(7) 0.0558(18) 0.0052(8) 0.0163(10) -0.0076(8)
I11 0.04291(19) 0.03069(18) 0.02831(16) -0.00159(13) 0.00904(14) -0.00410(14)
I12 0.03315(18) 0.02985(19) 0.0666(3) 0.00314(17) 0.01277(17) 0.00364(14)
I10A 0.0469(13) 0.0310(9) 0.096(4) 0.004(2) 0.016(2) -0.0095(7)
I8A 0.0317(16) 0.0337(19) 0.054(3) 0.010(2) -0.0034(17) -0.0094(14)

loop_
_atom_type_symbol
_atom_type_description
_atom_type_scat_dispersion_real
_atom_type_scat_dispersion_imag
_atom_type_scat_source
C C 0.0033 0.0016 'International Tables Vol C Tables 4.2.6.8 and 6.1.1.4'
H H 0.0000 0.0000 'International Tables Vol C Tables 4.2.6.8 and 6.1.1.4'
I I -0.4742 1.8119 'International Tables Vol C Tables 4.2.6.8 and 6.1.1.4'
N N 0.0061 0.0033 'International Tables Vol C Tables 4.2.6.8 and 6.1.1.4'

loop_
_geom_angle_atom_site_label_1
_geom_angle_atom_site_label_2
_geom_angle_atom_site_label_3
_geom_angle
N2 N1 C1 112.4(3)
N2 N1 C9 117.4(3)
C1 N1 C9 130.1(3)
N3 N2 N1 104.1(3)
N2 N3 C0AA 118.1(3)
N2 N3 C2 112.5(3)
C2 N3 C0AA 129.3(4)
C1AA C0AA N3 118.3(4)
C1AA C0AA C8 124.9(4)
C8 C0AA N3 116.7(4)
N1 C1 I1 126.6(3)
N1 C1 C2 105.3(3)
C2 C1 I1 128.1(3)
C0AA C1AA C5 116.1(4)
C0AA C1AA C18 122.6(4)
C5 C1AA C18 121.3(4)
N3 C2 I2 124.8(3)
N3 C2 C1 105.6(4)
C1 C2 I2 128.9(3)
C6 C5 C1AA 121.9(4)
C5 C6 C19 120.6(4)
C7 C6 C5 119.1(4)
C7 C6 C19 120.4(4)
C6 C7 C8 121.9(4)
C0AA C8 C7 116.0(4)
C0AA C8 C20 122.1(4)
C7 C8 C20 121.9(4)
C10 C9 N1 118.1(4)
C14 C9 N1 118.1(4)
C14 C9 C10 123.7(4)
C9 C10 C15 122.0(4)
C11 C10 C9 116.4(4)
C11 C10 C15 121.5(4)
C10 C11 C12 122.5(4)
C11 C12 C13 118.9(4)
C11 C12 C16 121.1(5)
C13 C12 C16 120.1(5)
C12 C13 C14 120.6(5)
C9 C14 C13 117.9(4)
C9 C14 C17 121.1(4)
C13 C14 C17 121.0(4)
N5 N4 C4 112.4(3)
N5 N4 C23 117.0(3)
C4 N4 C23 130.6(3)
N6 N5 N4 104.3(3)
N5 N6 C3 112.6(3)
N5 N6 C32 117.7(3)
C3 N6 C32 129.7(3)
N6 C3 I3 124.0(3)
N6 C3 C4 105.3(3)
C4 C3 I3 130.6(3)
N4 C4 I4 123.7(3)
N4 C4 C3 105.3(3)
C3 C4 I4 130.8(3)
C24 C23 N4 117.3(4)
C28 C23 N4 117.9(4)
C28 C23 C24 124.6(4)
C23 C24 C31 121.1(4)
C25 C24 C23 116.2(4)
C25 C24 C31 122.7(4)
C24 C25 C26 121.7(4)
C25 C26 C30 120.9(4)
C27 C26 C25 119.1(4)
C27 C26 C30 120.0(4)
C28 C27 C26 121.8(4)
C23 C28 C27 116.5(4)
C23 C28 C29 122.3(4)
C27 C28 C29 121.2(4)
C33 C32 N6 117.6(4)
C33 C32 C37 124.2(4)
C37 C32 N6 118.0(4)
C32 C33 C34 117.5(4)
C32 C33 C40 121.1(4)
C34 C33 C40 121.3(4)
C33 C34 C35 120.9(5)
C34 C35 C38 120.1(5)
C36 C35 C34 118.6(4)
C36 C35 C38 121.3(5)
C37 C36 C35 122.8(4)
C32 C37 C39 121.7(4)
C36 C37 C32 115.9(4)
C36 C37 C39 122.3(4)
I7 I6 I5 176.680(16)
I10 I9 I8 178.05(17)
I10A I9 I8A 176.7(5)

loop_
_geom_bond_atom_site_label_1
_geom_bond_atom_site_label_2
_geom_bond_distance
I1 C1 2.061(4)
I2 C2 2.062(4)
N1 N2 1.336(5)
N1 C1 1.365(5)
N1 C9 1.451(5)
N2 N3 1.327(5)
N3 C0AA 1.456(5)
N3 C2 1.365(5)
C0AA C1AA 1.388(6)
C0AA C8 1.397(6)
C1 C2 1.372(6)
C1AA C5 1.398(6)
C1AA C18 1.503(6)
C5 C6 1.393(7)
C6 C7 1.390(7)
C6 C19 1.507(6)
C7 C8 1.397(6)
C8 C20 1.509(6)
C9 C10 1.394(6)
C9 C14 1.385(6)
C10 C11 1.388(7)
C10 C15 1.508(7)
C11 C12 1.394(8)
C12 C13 1.397(7)
C12 C16 1.511(7)
C13 C14 1.399(6)
C14 C17 1.510(6)
I3 C3 2.070(4)
I4 C4 2.054(4)
N4 N5 1.330(5)
N4 C4 1.368(5)
N4 C23 1.449(5)
N5 N6 1.328(5)
N6 C3 1.364(5)
N6 C32 1.446(5)
C3 C4 1.376(6)
C23 C24 1.399(6)
C23 C28 1.390(6)
C24 C25 1.394(6)
C24 C31 1.502(6)
C25 C26 1.397(7)
C26 C27 1.393(7)
C26 C30 1.508(6)
C27 C28 1.392(6)
C28 C29 1.516(6)
C32 C33 1.378(6)
C32 C37 1.402(6)
C33 C34 1.398(6)
C33 C40 1.511(6)
C34 C35 1.402(7)
C35 C36 1.391(7)
C35 C38 1.518(7)
C36 C37 1.389(7)
C37 C39 1.511(7)
I5 I6 3.0343(10)
I6 I7 2.8333(10)
I8 I9 3.143(5)
I9 I10 2.734(7)
I9 I10A 2.838(9)
I9 I8A 2.983(15)
I11 I12 2.7497(10)
